data_4063179
_journal_name_full Organometallics
_journal_paper_doi 10.1021/om0499660
_journal_year 2004
_chemical_formula_moiety 'C13 H33 Fe N O P4, C3.5 H4 '
_chemical_formula_sum 'C16.5 H37 Fe N O P4'
_chemical_formula_weight 445.23
_space_group_IT_number 15
_symmetry_cell_setting monoclinic
_symmetry_space_group_name_Hall '-C 2yc'
_symmetry_space_group_name_H-M 'C 1 2/c 1'
_cell_angle_alpha 90
_cell_angle_beta 98.222(2)
_cell_angle_gamma 90
_cell_formula_units_Z 8
_cell_length_a 29.110(3)
_cell_length_b 14.188(2)
_cell_length_c 11.250(1)
_cell_measurement_temperature 158.2
_cell_volume 4598.6(8)
_diffrn_ambient_temperature 158.2
_exptl_crystal_density_diffrn 1.289
_cod_original_sg_symbol_H-M 'C 2/c'
_cod_original_formula_sum 'C16.50 H37 Fe N O P4 '
_cod_database_code 4063179

loop_
_symmetry_equiv_pos_as_xyz
x,y,z
-x,y,1/2-z
-x,-y,-z
x,-y,1/2+z
1/2+x,1/2+y,z
1/2-x,1/2+y,1/2-z
1/2-x,1/2-y,-z
1/2+x,1/2-y,1/2+z

loop_
_atom_site_label
_atom_site_type_symbol
_atom_site_fract_x
_atom_site_fract_y
_atom_site_fract_z
_atom_site_U_iso_or_equiv
_atom_site_adp_type
_atom_site_occupancy
_atom_site_calc_flag
_atom_site_refinement_flags
_atom_site_disorder_assembly
_atom_site_disorder_group
Fe1 Fe 0.35880(2) 0.75686(6) 0.19250(6) 0.0188 Uani 1.00 d . . .
P1 P 0.39174(5) 0.7686(1) 0.0293(1) 0.0237 Uani 1.00 d . . .
P2 P 0.39029(5) 0.6171(1) 0.2121(1) 0.0237 Uani 1.00 d . . .
P3 P 0.31941(5) 0.8881(1) 0.1579(1) 0.0245 Uani 1.00 d . . .
P4 P 0.31838(5) 0.7361(1) 0.3398(1) 0.0215 Uani 1.00 d . . .
O1 O 0.4817(2) 0.7844(5) 0.2607(7) 0.036(2) Uiso 0.50 d P . .
O2 O 0.3883(2) 0.8965(5) 0.4421(6) 0.031(2) Uiso 0.50 d P . .
N1 N 0.4127(1) 0.8213(3) 0.2981(4) 0.029(1) Uani 1.00 d . . .
C1 C 0.4561(4) 0.8271(8) 0.3224(9) 0.029(3) Uiso 0.50 d P . .
C2 C 0.4192(4) 0.8700(8) 0.3840(9) 0.024(3) Uiso 0.50 d P . .
C3 C 0.4249(2) 0.8719(4) -0.0021(5) 0.038(2) Uani 1.00 d . . .
C4 C 0.3560(2) 0.7483(4) -0.1163(4) 0.039(2) Uani 1.00 d . . .
C5 C 0.4348(2) 0.6744(4) 0.0272(5) 0.031(2) Uani 1.00 d . . .
C6 C 0.4156(2) 0.5849(4) 0.0754(5) 0.033(2) Uani 1.00 d . . .
C7 C 0.4392(2) 0.5969(4) 0.3302(5) 0.038(2) Uani 1.00 d . . .
C8 C 0.3558(2) 0.5104(4) 0.2285(5) 0.043(2) Uani 1.00 d . . .
C9 C 0.3484(2) 1.0015(4) 0.1904(5) 0.035(2) Uani 1.00 d . . .
C10 C 0.2854(2) 0.9144(4) 0.0119(5) 0.037(2) Uani 1.00 d . . .
C11 C 0.2725(2) 0.8934(4) 0.2525(5) 0.034(2) Uani 1.00 d . . .
C12 C 0.2892(2) 0.8455(4) 0.3724(5) 0.032(2) Uani 1.00 d . . .
C13 C 0.3438(2) 0.6987(4) 0.4912(5) 0.032(2) Uani 1.00 d . . .
C14 C 0.2685(2) 0.6572(4) 0.3137(5) 0.038(2) Uani 1.00 d . . .
C15 C 0.5000 0.8430(10) 0.7500 0.082(5) Uani 1.00 d S . .
C16 C 0.4656(2) 0.7974(6) 0.6790(6) 0.052(3) Uani 1.00 d . . .
C17 C 0.4660(3) 0.6980(8) 0.6817(7) 0.087(4) Uani 1.00 d . . .
C18 C 0.5000 0.6464(7) 0.7500 0.062(4) Uani 1.00 d S . .
C19 C 0.5000 0.9435(7) 0.7500 0.105(5) Uani 1.00 d S . .
H1 H 0.322(1) 0.713(3) 0.114(4) 0.0320 Uiso 1.00 calc . . .
H2 H 0.4455 0.8890 0.0679 0.0459 Uiso 1.00 calc . . .
H3 H 0.4423 0.8581 -0.0654 0.0459 Uiso 1.00 calc . . .
H4 H 0.4043 0.9227 -0.0254 0.0459 Uiso 1.00 calc . . .
H5 H 0.3317 0.7935 -0.1278 0.0470 Uiso 1.00 calc . . .
H6 H 0.3748 0.7544 -0.1785 0.0470 Uiso 1.00 calc . . .
H7 H 0.3432 0.6868 -0.1180 0.0470 Uiso 1.00 calc . . .
H8 H 0.4407 0.6642 -0.0527 0.0373 Uiso 1.00 calc . . .
H9 H 0.4629 0.6916 0.0763 0.0373 Uiso 1.00 calc . . .
H10 H 0.4397 0.5402 0.0951 0.0400 Uiso 1.00 calc . . .
H11 H 0.3922 0.5588 0.0170 0.0400 Uiso 1.00 calc . . .
H12 H 0.4282 0.5925 0.4055 0.0456 Uiso 1.00 calc . . .
H13 H 0.4544 0.5399 0.3144 0.0456 Uiso 1.00 calc . . .
H14 H 0.4604 0.6479 0.3318 0.0456 Uiso 1.00 calc . . .
H15 H 0.3408 0.5163 0.2977 0.0514 Uiso 1.00 calc . . .
H16 H 0.3332 0.5032 0.1594 0.0514 Uiso 1.00 calc . . .
H17 H 0.3756 0.4571 0.2367 0.0514 Uiso 1.00 calc . . .
H18 H 0.3672 0.9987 0.2666 0.0422 Uiso 1.00 calc . . .
H19 H 0.3671 1.0153 0.1302 0.0422 Uiso 1.00 calc . . .
H20 H 0.3256 1.0496 0.1913 0.0422 Uiso 1.00 calc . . .
H21 H 0.2718 0.9752 0.0143 0.0447 Uiso 1.00 calc . . .
H22 H 0.3051 0.9132 -0.0485 0.0447 Uiso 1.00 calc . . .
H23 H 0.2616 0.8686 -0.0059 0.0447 Uiso 1.00 calc . . .
H24 H 0.2650 0.9575 0.2659 0.0413 Uiso 1.00 calc . . .
H25 H 0.2458 0.8620 0.2133 0.0413 Uiso 1.00 calc . . .
H26 H 0.2635 0.8320 0.4130 0.0387 Uiso 1.00 calc . . .
H27 H 0.3102 0.8857 0.4212 0.0387 Uiso 1.00 calc . . .
H28 H 0.3217 0.7071 0.5448 0.0388 Uiso 1.00 calc . . .
H29 H 0.3523 0.6341 0.4896 0.0388 Uiso 1.00 calc . . .
H30 H 0.3706 0.7356 0.5174 0.0388 Uiso 1.00 calc . . .
H31 H 0.2493 0.6668 0.3741 0.0459 Uiso 1.00 calc . . .
H32 H 0.2513 0.6700 0.2371 0.0459 Uiso 1.00 calc . . .
H33 H 0.2789 0.5937 0.3162 0.0459 Uiso 1.00 calc . . .
H34 H 0.4420 0.8305 0.6289 0.0619 Uiso 1.00 calc . . .
H35 H 0.4417 0.6643 0.6347 0.1022 Uiso 1.00 calc . . .
H36 H 0.5000 0.5747 0.7500 0.0695 Uiso 1.00 calc S . .
H37 H 0.5258 0.9636 0.8041 0.1226 Uiso 0.50 calc P . .
H38 H 0.5022 0.9636 0.6714 0.1226 Uiso 1.00 calc . . .

loop_
_atom_site_aniso_label
_atom_site_aniso_U_11
_atom_site_aniso_U_22
_atom_site_aniso_U_33
_atom_site_aniso_U_12
_atom_site_aniso_U_13
_atom_site_aniso_U_23
Fe1 0.0194 0.0191 0.0183 0.0017 0.0034 0.0002
P1 0.0238 0.0270 0.0212 0.0038 0.0060 0.0004
P2 0.0270 0.0184 0.0261 0.0022 0.0050 -0.0009
P3 0.0259 0.0247 0.0226 0.0063 0.0023 0.0010
P4 0.0193 0.0262 0.0192 -0.0015 0.0033 0.0005
N1 0.023(3) 0.022(3) 0.037(3) -0.002(2) -0.008(2) 0.004(2)
C3 0.052(4) 0.034(4) 0.034(4) -0.001(3) 0.019(3) 0.005(3)
C4 0.039(4) 0.055(4) 0.023(3) 0.015(4) 0.003(3) 0.003(3)
C5 0.031(4) 0.042(4) 0.023(3) 0.007(3) 0.011(3) -0.004(3)
C6 0.039(4) 0.030(4) 0.031(3) 0.015(3) 0.004(3) -0.006(3)
C7 0.043(4) 0.040(4) 0.032(3) 0.015(3) 0.006(3) 0.005(3)
C8 0.062(5) 0.023(4) 0.044(4) -0.003(3) 0.013(3) -0.002(3)
C9 0.040(4) 0.032(4) 0.033(4) 0.008(3) 0.004(3) -0.002(3)
C10 0.039(4) 0.040(4) 0.032(4) 0.007(3) 0.001(3) 0.008(3)
C11 0.031(4) 0.036(4) 0.038(4) 0.015(3) 0.010(3) 0.004(3)
C12 0.029(4) 0.034(4) 0.036(4) 0.011(3) 0.013(3) -0.003(3)
C13 0.032(4) 0.038(4) 0.028(3) 0.004(3) 0.009(3) 0.000(3)
C14 0.037(4) 0.046(4) 0.035(4) -0.017(3) 0.012(3) -0.002(3)
C15 0.08(1) 0.11(1) 0.070(9) 0.0000 0.056(8) 0.0000
C16 0.035(5) 0.078(6) 0.041(5) -0.018(4) -0.001(4) -0.012(5)
C17 0.049(6) 0.157(10) 0.057(6) 0.001(6) 0.016(4) -0.012(7)
C18 0.059(8) 0.049(7) 0.086(9) 0.0000 0.033(7) 0.0000
C19 0.19(1) 0.022(6) 0.14(1) 0.0000 0.14(1) 0.0000

loop_
_geom_bond_atom_site_label_1
_geom_bond_atom_site_label_2
_geom_bond_distance
_geom_bond_site_symmetry_1
_geom_bond_site_symmetry_2
_geom_bond_publ_flag
FE1 P1 2.196(2) . . yes
FE1 P2 2.183(2) . . yes
FE1 P3 2.192(2) . . yes
FE1 P4 2.185(2) . . yes
FE1 N1 2.044(4) . . yes
P1 C3 1.817(6) . . yes
P1 C4 1.832(5) . . yes
P1 C5 1.834(6) . . yes
P2 C6 1.853(5) . . yes
P2 C7 1.826(6) . . yes
P2 C8 1.840(6) . . yes
P3 C9 1.829(6) . . yes
P3 C10 1.831(5) . . yes
P3 C11 1.850(5) . . yes
P4 C12 1.833(6) . . yes
P4 C13 1.836(5) . . yes
P4 C14 1.825(6) . . yes
O1 O1 1.13(1) . 2_655 yes
O1 C1 1.24(1) . . yes
O2 C2 1.24(1) . . yes
N1 C1 1.26(1) . . yes
N1 C2 1.18(1) . . yes
C1 C2 1.49(1) . . yes
C5 C6 1.519(7) . . yes
C11 C12 1.526(7) . . yes
C15 C16 1.354(8) . . yes
C15 C16 1.354(8) . 2_656 yes
C15 C19 1.43(1) . . yes
C16 C17 1.411(10) . . yes
C17 C18 1.373(10) . . yes
